data_4023349
loop_
_publ_author_name
'Gui-Rong Qu'
'Ran Xia'
'Xi-Ning Yang'
'Jian-Guo Li'
'Dong-Chao Wang'
'Hai-Ming Guo'

_publ_section_title
;
 Synthesis of Novel C6-Phosphonated Purine Nucleosides under
 Microwave Irradiation by SNAr-Arbuzov Reaction
;
_journal_name_full 'Journal of Organic Chemistry'
_journal_page_first 2416
_journal_page_last 2419
_journal_paper_doi 10.1021/jo702680p
_journal_volume 73
_journal_year 2008
_chemical_formula_sum 'C16 H19 N4 O3 P'
_chemical_formula_weight 346.32
_chemical_name_systematic
;

 ?

;
_space_group_IT_number 14
_symmetry_cell_setting monoclinic
_symmetry_space_group_name_Hall '-P 2ybc'
_symmetry_space_group_name_H-M 'P 1 21/c 1'
_atom_sites_solution_hydrogens geom
_atom_sites_solution_primary direct
_atom_sites_solution_secondary difmap
_audit_creation_method SHELXL-97
_cell_angle_alpha 90.00
_cell_angle_beta 100.7350(10)
_cell_angle_gamma 90.00
_cell_formula_units_Z 4
_cell_length_a 8.5952(10)
_cell_length_b 21.587(3)
_cell_length_c 9.6507(11)
_cell_measurement_reflns_used 3811
_cell_measurement_temperature 291(2)
_cell_measurement_theta_max 25.42
_cell_measurement_theta_min 2.35
_cell_volume 1759.3(4)
_computing_cell_refinement 'Bruker SMART'
_computing_data_collection 'Bruker SMART'
_computing_data_reduction 'Bruker SAINT'
_computing_molecular_graphics 'Bruker SHELXTL'
_computing_publication_material 'Bruker SHELXTL'
_computing_structure_refinement 'SHELXL-97 (Sheldrick, 1997)'
_computing_structure_solution 'SHELXS-97 (Sheldrick, 1990)'
_diffrn_ambient_temperature 291(2)
_diffrn_measured_fraction_theta_full 0.997
_diffrn_measured_fraction_theta_max 0.997
_diffrn_measurement_device_type 'CCD area detector'
_diffrn_measurement_method 'phi and omega scans'
_diffrn_radiation_monochromator graphite
_diffrn_radiation_source 'fine-focus sealed tube'
_diffrn_radiation_type MoK\a
_diffrn_radiation_wavelength 0.71073
_diffrn_reflns_av_R_equivalents 0.0232
_diffrn_reflns_av_sigmaI/netI 0.0225
_diffrn_reflns_limit_h_max 10
_diffrn_reflns_limit_h_min -10
_diffrn_reflns_limit_k_max 26
_diffrn_reflns_limit_k_min -25
_diffrn_reflns_limit_l_max 11
_diffrn_reflns_limit_l_min -11
_diffrn_reflns_number 11656
_diffrn_reflns_theta_full 25.50
_diffrn_reflns_theta_max 25.50
_diffrn_reflns_theta_min 2.35
_diffrn_standards_number 0
_exptl_absorpt_coefficient_mu 0.178
_exptl_absorpt_correction_T_max 0.9591
_exptl_absorpt_correction_T_min 0.9180
_exptl_absorpt_correction_type multi-scan
_exptl_absorpt_process_details sadabs
_exptl_crystal_colour colourless
_exptl_crystal_density_diffrn 1.308
_exptl_crystal_density_method 'not measured'
_exptl_crystal_description block
_exptl_crystal_F_000 728
_exptl_crystal_size_max 0.49
_exptl_crystal_size_mid 0.40
_exptl_crystal_size_min 0.24
_refine_diff_density_max 0.379
_refine_diff_density_min -0.373
_refine_diff_density_rms 0.050
_refine_ls_extinction_method none
_refine_ls_goodness_of_fit_ref 1.052
_refine_ls_hydrogen_treatment constr
_refine_ls_matrix_type full
_refine_ls_number_parameters 219
_refine_ls_number_reflns 3264
_refine_ls_number_restraints 0
_refine_ls_restrained_S_all 1.052
_refine_ls_R_factor_all 0.0591
_refine_ls_R_factor_gt 0.0482
_refine_ls_shift/su_max 0.000
_refine_ls_shift/su_mean 0.000
_refine_ls_structure_factor_coef Fsqd
_refine_ls_weighting_details 'calc w=1/[\s^2^(Fo^2^)+(0.0650P)^2^+0.7199P] where P=(Fo^2^+2Fc^2^)/3'
_refine_ls_weighting_scheme calc
_refine_ls_wR_factor_gt 0.1262
_refine_ls_wR_factor_ref 0.1343
_reflns_number_gt 2651
_reflns_number_total 3264
_reflns_threshold_expression >2sigma(I)
_cod_data_source_file jo702680p-File002.cif
_cod_data_source_block a
_cod_depositor_comments
;
The following automatic conversions were performed:
'_symmetry_cell_setting' value 'Monoclinic' changed to 'monoclinic'
according to '/home/saulius/struct/CIF-dictionaries/cif_core.dic'
dictionary named 'cif_core.dic' version 2.4.1 from 2010-06-29.

Automatic conversion script
Id: cif_fix_enum 1527 2010-12-29 10:47:43Z saulius 
;
_cod_original_sg_symbol_H-M 'P 21/c'
_cod_database_code 4023349

loop_
_symmetry_equiv_pos_as_xyz
'x, y, z'
'-x, y+1/2, -z+1/2'
'-x, -y, -z'
'x, -y-1/2, z-1/2'

loop_
_atom_site_label
_atom_site_type_symbol
_atom_site_fract_x
_atom_site_fract_y
_atom_site_fract_z
_atom_site_U_iso_or_equiv
_atom_site_adp_type
_atom_site_occupancy
_atom_site_symmetry_multiplicity
_atom_site_calc_flag
_atom_site_refinement_flags
_atom_site_disorder_assembly
_atom_site_disorder_group
P1 P 0.20189(7) 0.35486(3) 0.60493(7) 0.0484(2) Uani 1 1 d . . .
O1 O 0.1812(2) 0.40028(8) 0.72551(19) 0.0682(5) Uani 1 1 d . . .
O2 O 0.32100(19) 0.30622(7) 0.68262(17) 0.0559(4) Uani 1 1 d . . .
O3 O 0.05728(19) 0.32848(9) 0.5222(2) 0.0719(5) Uani 1 1 d . . .
N1 N 0.6746(2) 0.41783(9) 0.39524(19) 0.0483(4) Uani 1 1 d . . .
N2 N 0.5869(2) 0.35852(9) 0.5574(2) 0.0527(5) Uani 1 1 d . . .
N3 N 0.4347(2) 0.47470(9) 0.3052(2) 0.0534(5) Uani 1 1 d . . .
N4 N 0.2172(2) 0.44408(9) 0.4156(2) 0.0542(5) Uani 1 1 d . . .
C1 C 0.7058(3) 0.37313(12) 0.4964(3) 0.0552(6) Uani 1 1 d . . .
H1 H 0.8046 0.3543 0.5203 0.066 Uiso 1 1 calc R . .
C2 C 0.5194(2) 0.43350(10) 0.3890(2) 0.0434(5) Uani 1 1 d . . .
C3 C 0.2867(3) 0.47753(11) 0.3272(3) 0.0586(6) Uani 1 1 d . . .
H3 H 0.2223 0.5068 0.2737 0.070 Uiso 1 1 calc R . .
C4 C 0.3071(2) 0.40236(9) 0.4985(2) 0.0432(5) Uani 1 1 d . . .
C5 C 0.4655(2) 0.39631(9) 0.4901(2) 0.0412(5) Uani 1 1 d . . .
C6 C 0.7804(3) 0.43941(11) 0.3013(3) 0.0565(6) Uani 1 1 d . . .
H6A H 0.8892 0.4382 0.3515 0.068 Uiso 1 1 calc R . .
H6B H 0.7549 0.4820 0.2741 0.068 Uiso 1 1 calc R . .
C7 C 0.7641(3) 0.39974(10) 0.1713(2) 0.0497(5) Uani 1 1 d . . .
C8 C 0.6637(3) 0.41777(14) 0.0474(3) 0.0675(7) Uani 1 1 d . . .
H8 H 0.6091 0.4551 0.0447 0.081 Uiso 1 1 calc R . .
C9 C 0.6447(4) 0.38118(19) -0.0704(3) 0.0853(9) Uani 1 1 d . . .
H9 H 0.5775 0.3939 -0.1525 0.102 Uiso 1 1 calc R . .
C10 C 0.7235(5) 0.32630(19) -0.0682(4) 0.0928(11) Uani 1 1 d . . .
H10 H 0.7095 0.3015 -0.1483 0.111 Uiso 1 1 calc R . .
C11 C 0.8239(4) 0.30756(14) 0.0529(4) 0.0849(9) Uani 1 1 d . . .
H11 H 0.8783 0.2703 0.0542 0.102 Uiso 1 1 calc R . .
C12 C 0.8440(3) 0.34457(12) 0.1739(3) 0.0648(7) Uani 1 1 d . . .
H12 H 0.9113 0.3318 0.2558 0.078 Uiso 1 1 calc R . .
C13 C 0.0903(5) 0.38182(16) 0.8317(4) 0.0986(11) Uani 1 1 d . . .
H13A H -0.0206 0.3778 0.7887 0.118 Uiso 1 1 calc R . .
H13B H 0.1274 0.3419 0.8709 0.118 Uiso 1 1 calc R . .
C14 C 0.1080(5) 0.42747(18) 0.9421(4) 0.1070(13) Uani 1 1 d . . .
H14A H 0.2173 0.4302 0.9866 0.160 Uiso 1 1 calc R . .
H14B H 0.0457 0.4157 1.0106 0.160 Uiso 1 1 calc R . .
H14C H 0.0726 0.4670 0.9026 0.160 Uiso 1 1 calc R . .
C15 C 0.3506(4) 0.24805(13) 0.6134(4) 0.0900(10) Uani 1 1 d . . .
H15A H 0.2610 0.2390 0.5390 0.108 Uiso 1 1 calc R . .
H15B H 0.4433 0.2529 0.5705 0.108 Uiso 1 1 calc R . .
C16 C 0.3739(8) 0.19954(18) 0.7059(5) 0.160(2) Uani 1 1 d . . .
H16A H 0.4574 0.2096 0.7834 0.240 Uiso 1 1 calc R . .
H16B H 0.4026 0.1633 0.6586 0.240 Uiso 1 1 calc R . .
H16C H 0.2782 0.1916 0.7406 0.240 Uiso 1 1 calc R . .

loop_
_atom_site_aniso_label
_atom_site_aniso_U_11
_atom_site_aniso_U_22
_atom_site_aniso_U_33
_atom_site_aniso_U_23
_atom_site_aniso_U_13
_atom_site_aniso_U_12
P1 0.0386(3) 0.0489(3) 0.0591(4) 0.0009(3) 0.0131(3) 0.0019(2)
O1 0.0864(13) 0.0540(10) 0.0764(12) -0.0017(8) 0.0470(10) -0.0006(9)
O2 0.0559(10) 0.0511(9) 0.0599(10) 0.0038(7) 0.0090(8) 0.0064(7)
O3 0.0417(9) 0.0776(12) 0.0925(14) 0.0096(10) 0.0025(9) -0.0103(8)
N1 0.0396(10) 0.0568(11) 0.0501(11) -0.0043(9) 0.0128(8) -0.0035(8)
N2 0.0383(10) 0.0678(12) 0.0510(11) 0.0070(9) 0.0058(8) 0.0069(9)
N3 0.0590(12) 0.0491(10) 0.0532(11) 0.0038(8) 0.0132(9) 0.0051(9)
N4 0.0455(11) 0.0562(11) 0.0605(12) 0.0037(9) 0.0089(9) 0.0110(9)
C1 0.0372(12) 0.0724(15) 0.0552(14) 0.0020(12) 0.0068(10) 0.0049(11)
C2 0.0429(11) 0.0450(11) 0.0423(11) -0.0075(9) 0.0076(9) -0.0043(9)
C3 0.0561(14) 0.0556(14) 0.0628(15) 0.0091(11) 0.0081(12) 0.0140(11)
C4 0.0382(11) 0.0465(11) 0.0445(11) -0.0064(9) 0.0066(9) 0.0029(9)
C5 0.0380(11) 0.0461(11) 0.0389(11) -0.0053(9) 0.0052(9) 0.0006(8)
C6 0.0493(13) 0.0621(14) 0.0630(15) -0.0060(11) 0.0228(11) -0.0138(11)
C7 0.0447(12) 0.0547(13) 0.0530(13) 0.0008(10) 0.0179(10) -0.0084(10)
C8 0.0598(16) 0.0807(18) 0.0627(16) 0.0078(14) 0.0130(13) -0.0001(13)
C9 0.078(2) 0.121(3) 0.0558(17) -0.0024(18) 0.0089(15) -0.019(2)
C10 0.104(3) 0.111(3) 0.069(2) -0.030(2) 0.030(2) -0.038(2)
C11 0.095(2) 0.0639(17) 0.105(3) -0.0141(17) 0.043(2) -0.0017(16)
C12 0.0654(16) 0.0650(15) 0.0669(16) 0.0024(13) 0.0200(13) 0.0032(13)
C13 0.135(3) 0.087(2) 0.094(2) -0.0023(19) 0.074(2) -0.013(2)
C14 0.144(3) 0.105(3) 0.090(2) -0.016(2) 0.071(2) -0.023(2)
C15 0.115(3) 0.0568(16) 0.098(2) 0.0029(16) 0.020(2) 0.0195(17)
C16 0.286(7) 0.073(2) 0.110(3) 0.021(2) 0.009(4) 0.042(3)

loop_
_atom_type_symbol
_atom_type_description
_atom_type_scat_dispersion_real
_atom_type_scat_dispersion_imag
_atom_type_scat_source
C C 0.0033 0.0016 'International Tables Vol C Tables 4.2.6.8 and 6.1.1.4'
H H 0.0000 0.0000 'International Tables Vol C Tables 4.2.6.8 and 6.1.1.4'
N N 0.0061 0.0033 'International Tables Vol C Tables 4.2.6.8 and 6.1.1.4'
O O 0.0106 0.0060 'International Tables Vol C Tables 4.2.6.8 and 6.1.1.4'
P P 0.1023 0.0942 'International Tables Vol C Tables 4.2.6.8 and 6.1.1.4'

loop_
_geom_angle_atom_site_label_1
_geom_angle_atom_site_label_2
_geom_angle_atom_site_label_3
_geom_angle
_geom_angle_site_symmetry_1
_geom_angle_site_symmetry_3
_geom_angle_publ_flag
O3 P1 O1 116.74(11) . . ?
O3 P1 O2 114.58(10) . . ?
O1 P1 O2 102.77(10) . . ?
O3 P1 C4 111.99(11) . . ?
O1 P1 C4 101.91(9) . . ?
O2 P1 C4 107.60(9) . . ?
C13 O1 P1 120.32(18) . . ?
C15 O2 P1 120.81(17) . . ?
C1 N1 C2 105.49(18) . . ?
C1 N1 C6 127.04(19) . . ?
C2 N1 C6 127.1(2) . . ?
C1 N2 C5 103.27(18) . . ?
C2 N3 C3 111.50(19) . . ?
C3 N4 C4 117.61(19) . . ?
N2 C1 N1 115.3(2) . . ?
N2 C1 H1 122.4 . . ?
N1 C1 H1 122.4 . . ?
N3 C2 N1 127.9(2) . . ?
N3 C2 C5 126.3(2) . . ?
N1 C2 C5 105.84(18) . . ?
N3 C3 N4 129.0(2) . . ?
N3 C3 H3 115.5 . . ?
N4 C3 H3 115.5 . . ?
N4 C4 C5 119.3(2) . . ?
N4 C4 P1 115.07(15) . . ?
C5 C4 P1 125.50(16) . . ?
C4 C5 N2 133.6(2) . . ?
C4 C5 C2 116.17(19) . . ?
N2 C5 C2 110.14(17) . . ?
N1 C6 C7 111.13(18) . . ?
N1 C6 H6A 109.4 . . ?
C7 C6 H6A 109.4 . . ?
N1 C6 H6B 109.4 . . ?
C7 C6 H6B 109.4 . . ?
H6A C6 H6B 108.0 . . ?
C12 C7 C8 119.0(2) . . ?
C12 C7 C6 120.7(2) . . ?
C8 C7 C6 120.2(2) . . ?
C9 C8 C7 120.7(3) . . ?
C9 C8 H8 119.6 . . ?
C7 C8 H8 119.6 . . ?
C10 C9 C8 120.4(3) . . ?
C10 C9 H9 119.8 . . ?
C8 C9 H9 119.8 . . ?
C9 C10 C11 120.0(3) . . ?
C9 C10 H10 120.0 . . ?
C11 C10 H10 120.0 . . ?
C10 C11 C12 120.0(3) . . ?
C10 C11 H11 120.0 . . ?
C12 C11 H11 120.0 . . ?
C7 C12 C11 119.8(3) . . ?
C7 C12 H12 120.1 . . ?
C11 C12 H12 120.1 . . ?
C14 C13 O1 109.7(3) . . ?
C14 C13 H13A 109.7 . . ?
O1 C13 H13A 109.7 . . ?
C14 C13 H13B 109.7 . . ?
O1 C13 H13B 109.7 . . ?
H13A C13 H13B 108.2 . . ?
C13 C14 H14A 109.5 . . ?
C13 C14 H14B 109.5 . . ?
H14A C14 H14B 109.5 . . ?
C13 C14 H14C 109.5 . . ?
H14A C14 H14C 109.5 . . ?
H14B C14 H14C 109.5 . . ?
C16 C15 O2 112.1(3) . . ?
C16 C15 H15A 109.2 . . ?
O2 C15 H15A 109.2 . . ?
C16 C15 H15B 109.2 . . ?
O2 C15 H15B 109.2 . . ?
H15A C15 H15B 107.9 . . ?
C15 C16 H16A 109.5 . . ?
C15 C16 H16B 109.5 . . ?
H16A C16 H16B 109.5 . . ?
C15 C16 H16C 109.5 . . ?
H16A C16 H16C 109.5 . . ?
H16B C16 H16C 109.5 . . ?

loop_
_geom_bond_atom_site_label_1
_geom_bond_atom_site_label_2
_geom_bond_distance
_geom_bond_site_symmetry_2
_geom_bond_publ_flag
P1 O3 1.4620(18) . ?
P1 O1 1.5570(17) . ?
P1 O2 1.5579(16) . ?
P1 C4 1.808(2) . ?
O1 C13 1.455(3) . ?
O2 C15 1.467(3) . ?
N1 C1 1.363(3) . ?
N1 C2 1.367(3) . ?
N1 C6 1.474(3) . ?
N2 C1 1.310(3) . ?
N2 C5 1.387(3) . ?
N3 C2 1.325(3) . ?
N3 C3 1.330(3) . ?
N4 C3 1.340(3) . ?
N4 C4 1.348(3) . ?
C1 H1 0.9300 . ?
C2 C5 1.407(3) . ?
C3 H3 0.9300 . ?
C4 C5 1.385(3) . ?
C6 C7 1.504(3) . ?
C6 H6A 0.9700 . ?
C6 H6B 0.9700 . ?
C7 C12 1.373(3) . ?
C7 C8 1.393(4) . ?
C8 C9 1.369(4) . ?
C8 H8 0.9300 . ?
C9 C10 1.363(5) . ?
C9 H9 0.9300 . ?
C10 C11 1.378(5) . ?
C10 H10 0.9300 . ?
C11 C12 1.398(4) . ?
C11 H11 0.9300 . ?
C12 H12 0.9300 . ?
C13 C14 1.438(4) . ?
C13 H13A 0.9700 . ?
C13 H13B 0.9700 . ?
C14 H14A 0.9600 . ?
C14 H14B 0.9600 . ?
C14 H14C 0.9600 . ?
C15 C16 1.366(5) . ?
C15 H15A 0.9700 . ?
C15 H15B 0.9700 . ?
C16 H16A 0.9600 . ?
C16 H16B 0.9600 . ?
C16 H16C 0.9600 . ?

loop_
_geom_torsion_atom_site_label_1
_geom_torsion_atom_site_label_2
_geom_torsion_atom_site_label_3
_geom_torsion_atom_site_label_4
_geom_torsion
_geom_torsion_site_symmetry_1
_geom_torsion_site_symmetry_2
_geom_torsion_site_symmetry_3
_geom_torsion_site_symmetry_4
_geom_torsion_publ_flag
O3 P1 O1 C13 53.2(3) . . . . ?
O2 P1 O1 C13 -73.1(3) . . . . ?
C4 P1 O1 C13 175.5(2) . . . . ?
O3 P1 O2 C15 40.5(2) . . . . ?
O1 P1 O2 C15 168.2(2) . . . . ?
C4 P1 O2 C15 -84.7(2) . . . . ?
C5 N2 C1 N1 0.7(3) . . . . ?
C2 N1 C1 N2 -0.6(3) . . . . ?
C6 N1 C1 N2 -174.2(2) . . . . ?
C3 N3 C2 N1 179.5(2) . . . . ?
C3 N3 C2 C5 0.0(3) . . . . ?
C1 N1 C2 N3 -179.4(2) . . . . ?
C6 N1 C2 N3 -5.7(3) . . . . ?
C1 N1 C2 C5 0.2(2) . . . . ?
C6 N1 C2 C5 173.85(19) . . . . ?
C2 N3 C3 N4 -2.2(4) . . . . ?
C4 N4 C3 N3 2.0(4) . . . . ?
C3 N4 C4 C5 0.7(3) . . . . ?
C3 N4 C4 P1 -175.42(17) . . . . ?
O3 P1 C4 N4 48.40(19) . . . . ?
O1 P1 C4 N4 -77.12(18) . . . . ?
O2 P1 C4 N4 175.18(15) . . . . ?
O3 P1 C4 C5 -127.42(19) . . . . ?
O1 P1 C4 C5 107.06(19) . . . . ?
O2 P1 C4 C5 -0.6(2) . . . . ?
N4 C4 C5 N2 -179.2(2) . . . . ?
P1 C4 C5 N2 -3.6(3) . . . . ?
N4 C4 C5 C2 -2.5(3) . . . . ?
P1 C4 C5 C2 173.15(15) . . . . ?
C1 N2 C5 C4 176.4(2) . . . . ?
C1 N2 C5 C2 -0.5(2) . . . . ?
N3 C2 C5 C4 2.3(3) . . . . ?
N1 C2 C5 C4 -177.31(17) . . . . ?
N3 C2 C5 N2 179.75(19) . . . . ?
N1 C2 C5 N2 0.2(2) . . . . ?
C1 N1 C6 C7 86.3(3) . . . . ?
C2 N1 C6 C7 -86.0(3) . . . . ?
N1 C6 C7 C12 -82.4(3) . . . . ?
N1 C6 C7 C8 95.7(3) . . . . ?
C12 C7 C8 C9 0.0(4) . . . . ?
C6 C7 C8 C9 -178.2(2) . . . . ?
C7 C8 C9 C10 0.2(4) . . . . ?
C8 C9 C10 C11 -0.4(5) . . . . ?
C9 C10 C11 C12 0.5(5) . . . . ?
C8 C7 C12 C11 0.1(4) . . . . ?
C6 C7 C12 C11 178.3(2) . . . . ?
C10 C11 C12 C7 -0.4(4) . . . . ?
P1 O1 C13 C14 171.5(3) . . . . ?
P1 O2 C15 C16 -143.8(4) . . . . ?

loop_
_cod_related_entry_id
_cod_related_entry_database
_cod_related_entry_code
1 ChemSpider 21118765
